data_9014417
loop_
_publ_author_name
'Comopdi, P.'
'Boffa Ballaran, T.'
'Zanazzi, P. F.'
'Capalbo, C.'
'Zanetti, A.'
'Nazzareni, S.'

_publ_section_title
;
 The effect of oxo-component on the high-pressure behavior of amphiboles
 Sample: FR12 P = 4.31 GPa
;
_journal_name_full 'American Mineralogist'
_journal_page_first 1042
_journal_page_last 1051
_journal_paper_doi 10.2138/am.2010.3429
_journal_volume 95
_journal_year 2010
_chemical_compound_source 'an alkaline basalt of the Massif Central, France'
_chemical_formula_sum 'Ca1.78 Fe1.72 H2 K0.2 Mg3.5 Na1.06 O24 Si8'
_chemical_name_mineral Kaersutite
_space_group_IT_number 12
_symmetry_space_group_name_Hall '-C 2y'
_symmetry_space_group_name_H-M 'C 1 2/m 1'
_cell_angle_alpha 90
_cell_angle_beta 105.98
_cell_angle_gamma 90
_cell_formula_units_Z 2
_cell_length_a 9.675
_cell_length_b 17.804
_cell_length_c 5.240
_cell_volume 867.731
_database_code_amcsd 0005064
_exptl_crystal_density_diffrn 3.427
_cod_original_formula_sum 'Si8 Fe1.72 Mg3.5 Ca1.78 Na1.06 K.2 O24 H2'
_cod_database_code 9014417

loop_
_space_group_symop_operation_xyz
x,y,z
1/2+x,1/2+y,z
x,-y,z
1/2+x,1/2-y,z
-x,y,-z
1/2-x,1/2+y,-z
-x,-y,-z
1/2-x,1/2-y,-z

loop_
_atom_site_label
_atom_site_fract_x
_atom_site_fract_y
_atom_site_fract_z
_atom_site_occupancy
_atom_site_U_iso_or_equiv
_atom_site_type_symbol
_atom_site_attached_hydrogens
SiT1 0.28740 0.08530 0.30770 1.00000 0.00600 Si 0
SiT2 0.29110 0.17320 0.81270 1.00000 0.00750 Si 0
FeM1 0.00000 0.07990 0.50000 0.50000 0.00780 Fe 0
MgM1 0.00000 0.07990 0.50000 0.50000 0.00780 Mg 0
MgM2 0.00000 0.17580 0.00000 0.80000 0.00650 Mg 0
FeM2 0.00000 0.17580 0.00000 0.20000 0.00650 Fe 0
MgM3 0.00000 0.00000 0.00000 0.68000 0.00430 Mg 0
FeM3 0.00000 0.00000 0.00000 0.32000 0.00430 Fe 0
CaM4 0.00000 0.27930 0.50000 0.89000 0.00850 Ca 0
MgM4* 0.00000 0.26500 0.50000 0.11000 0.01300 Mg 0
NaAm 0.03700 0.50000 0.06600 0.53000 0.03000 Na 0
KA2 0.00000 0.49700 0.00000 0.10000 ? K 0
O1 0.11050 0.08590 0.22240 1.00000 0.00200 O 0
O2 0.11760 0.16980 0.72900 1.00000 0.01000 O 0
O-H3 0.10700 0.00000 0.71700 1.00000 0.00800 O 1
O4 0.36220 0.25360 0.78300 1.00000 0.00700 O 0
O5 0.35330 0.14370 0.11890 1.00000 0.01200 O 0
O6 0.35050 0.11640 0.61690 1.00000 0.00900 O 0
O7 0.35000 0.00000 0.28000 1.00000 0.01700 O 0

loop_
_cod_changelog_entry_id
_cod_changelog_entry_author
_cod_changelog_entry_date
_cod_changelog_entry_text
1
;cod-tools version 3.8.0
Id: cif_guess_AMCSD_atom_types 9574 2023-05-10 09:00:05Z saulius
;
2023-05-10T18:55:09+03:00
;Derived atom types and hydrogen counts
from atom names that follow the AMCSD naming convention
(Wat == water, O-H == hydroxyl).
;

loop_
_cod_related_entry_id
_cod_related_entry_database
_cod_related_entry_code
1 AMCSD 0005064
